data_4067822
loop_
_publ_author_name
'Maheswari, K.'
'Reddy, N. Dastagiri'

_publ_section_title
;
 Reactions of N-Monosubstituted Amidines with AlMe3and AlMeCl2: Formation
 of Fused Triazaalane Heterocycles
;
_journal_issue 1
_journal_name_full Organometallics
_journal_page_first 197
_journal_paper_doi 10.1021/om2007375
_journal_volume 31
_journal_year 2012
_chemical_formula_moiety '2(C60 H92 Al4 N8), C7 H8'
_chemical_formula_sum 'C127 H192 Al8 N16'
_chemical_formula_weight 2158.81
_chemical_name_systematic
;
 ?
;
_space_group_IT_number 2
_symmetry_cell_setting triclinic
_symmetry_space_group_name_Hall '-P 1'
_symmetry_space_group_name_H-M 'P -1'
_atom_sites_solution_hydrogens geom
_atom_sites_solution_primary direct
_atom_sites_solution_secondary difmap
_audit_creation_method SHELXL-97
_cell_angle_alpha 90.704(2)
_cell_angle_beta 105.772(2)
_cell_angle_gamma 103.897(2)
_cell_formula_units_Z 2
_cell_length_a 18.5489(3)
_cell_length_b 18.6181(3)
_cell_length_c 21.6897(4)
_cell_measurement_reflns_used 31817
_cell_measurement_temperature 150(2)
_cell_measurement_theta_max 29.3081
_cell_measurement_theta_min 2.7469
_cell_volume 6973.3(2)
_computing_cell_refinement
;
'Mon Jul 18 22:48:45 2011'
;
_computing_data_collection
;
'Mon Jul 18 22:48:45 2011'
;
_computing_data_reduction
;
'Mon Jul 18 22:48:45 2011'
;
_computing_molecular_graphics 'ORTEP III & Olex 2.1'
_computing_publication_material WinGX
_computing_structure_refinement 'SHELXL-97 (Sheldrick, 2008)'
_computing_structure_solution 'SHELXS-97 (Sheldrick, 2008)'
_diffrn_ambient_temperature 150(2)
_diffrn_detector_area_resol_mean 15.9821
_diffrn_measured_fraction_theta_full 0.998
_diffrn_measured_fraction_theta_max 0.998
_diffrn_measurement_device_type 'Xcalibur, Eos'
_diffrn_measurement_method '\w scans'
_diffrn_radiation_monochromator graphite
_diffrn_radiation_source 'fine-focus sealed tube'
_diffrn_radiation_type MoK\a
_diffrn_radiation_wavelength 0.71073
_diffrn_reflns_av_R_equivalents 0.0531
_diffrn_reflns_av_sigmaI/netI 0.0744
_diffrn_reflns_limit_h_max 21
_diffrn_reflns_limit_h_min -22
_diffrn_reflns_limit_k_max 22
_diffrn_reflns_limit_k_min -22
_diffrn_reflns_limit_l_max 25
_diffrn_reflns_limit_l_min -25
_diffrn_reflns_number 64251
_diffrn_reflns_theta_full 25.00
_diffrn_reflns_theta_max 25.00
_diffrn_reflns_theta_min 2.75
_exptl_absorpt_coefficient_mu 0.107
_exptl_absorpt_correction_T_max 0.9738
_exptl_absorpt_correction_T_min 0.9436
_exptl_absorpt_correction_type multi-scan
_exptl_absorpt_process_details
;
'Mon Jul 18 22:48:45 2011'
;
_exptl_crystal_colour colorless
_exptl_crystal_density_diffrn 1.028
_exptl_crystal_density_method 'not measured'
_exptl_crystal_F_000 2340
_exptl_crystal_size_max 0.55
_exptl_crystal_size_mid 0.45
_exptl_crystal_size_min 0.25
_refine_diff_density_max 1.725
_refine_diff_density_min -0.534
_refine_diff_density_rms 0.085
_refine_ls_extinction_method none
_refine_ls_goodness_of_fit_ref 1.042
_refine_ls_hydrogen_treatment constr
_refine_ls_matrix_type full
_refine_ls_number_parameters 1354
_refine_ls_number_reflns 24508
_refine_ls_number_restraints 6
_refine_ls_restrained_S_all 1.045
_refine_ls_R_factor_all 0.1110
_refine_ls_R_factor_gt 0.0743
_refine_ls_shift/su_max 0.001
_refine_ls_shift/su_mean 0.000
_refine_ls_structure_factor_coef Fsqd
_refine_ls_weighting_details 'calc w=1/[\s^2^(Fo^2^)+(0.1410P)^2^+6.8714P] where P=(Fo^2^+2Fc^2^)/3'
_refine_ls_weighting_scheme calc
_refine_ls_wR_factor_gt 0.2259
_refine_ls_wR_factor_ref 0.2540
_reflns_number_gt 16561
_reflns_number_total 24508
_reflns_threshold_expression >2\s(I)
_cod_data_source_file om2007375_si_001.cif
_cod_data_source_block Compound_3
_cod_database_code 4067822

loop_
_symmetry_equiv_pos_as_xyz
'x, y, z'
'-x, -y, -z'

loop_
_atom_site_label
_atom_site_type_symbol
_atom_site_fract_x
_atom_site_fract_y
_atom_site_fract_z
_atom_site_U_iso_or_equiv
_atom_site_adp_type
_atom_site_occupancy
_atom_site_symmetry_multiplicity
_atom_site_calc_flag
_atom_site_refinement_flags
Al1 Al 0.85990(6) 0.52918(6) 0.65053(5) 0.0227(2) Uani 1 1 d .
Al7 Al 0.70283(6) 0.95442(6) 0.04065(5) 0.0225(2) Uani 1 1 d .
Al4 Al 0.71461(6) 0.40038(6) 0.53779(5) 0.0224(2) Uani 1 1 d .
Al2 Al 0.73345(6) 0.62867(5) 0.57071(5) 0.0217(2) Uani 1 1 d .
Al5 Al 0.72461(6) 0.73111(6) 0.07249(5) 0.0216(2) Uani 1 1 d .
Al3 Al 0.78741(6) 0.54268(6) 0.45241(5) 0.0228(3) Uani 1 1 d .
Al6 Al 0.84985(6) 0.89466(6) 0.15047(5) 0.0230(3) Uani 1 1 d .
Al8 Al 0.77060(6) 0.84433(6) -0.04657(5) 0.0212(2) Uani 1 1 d .
N11 N 0.78286(17) 0.79734(16) 0.14119(13) 0.0239(7) Uani 1 1 d .
N9 N 0.75961(17) 0.76299(16) -0.00002(13) 0.0235(7) Uani 1 1 d .
N5 N 0.72567(17) 0.45120(16) 0.46801(13) 0.0234(7) Uani 1 1 d .
N2 N 0.84226(17) 0.54798(16) 0.73162(13) 0.0223(6) Uani 1 1 d .
N4 N 0.77982(18) 0.72591(15) 0.54813(13) 0.0246(7) Uani 1 1 d .
N15 N 0.70615(17) 0.90401(16) -0.03061(13) 0.0236(7) Uani 1 1 d .
N12 N 0.83185(17) 0.87102(16) 0.23174(13) 0.0233(7) Uani 1 1 d .
N10 N 0.77364(18) 0.65942(15) 0.04721(13) 0.0234(7) Uani 1 1 d .
N16 N 0.68654(17) 0.83853(16) -0.12220(14) 0.0245(7) Uani 1 1 d .
N7 N 0.80581(18) 0.43871(16) 0.60670(13) 0.0245(7) Uani 1 1 d .
N13 N 0.79614(17) 0.95815(16) 0.10693(13) 0.0242(7) Uani 1 1 d .
N1 N 0.79148(18) 0.59312(16) 0.63995(13) 0.0246(7) Uani 1 1 d .
N6 N 0.70581(17) 0.50320(16) 0.37531(13) 0.0248(7) Uani 1 1 d .
N14 N 0.76604(17) 1.05476(15) 0.05624(14) 0.0225(6) Uani 1 1 d .
N8 N 0.77226(17) 0.32651(16) 0.55552(14) 0.0239(7) Uani 1 1 d .
N3 N 0.77270(18) 0.61713(16) 0.49933(13) 0.0271(7) Uani 1 1 d .
C18 C 0.9238(2) 0.5983(2) 0.84031(16) 0.0259(8) Uani 1 1 d .
C74 C 0.9154(2) 0.8724(2) 0.34124(17) 0.0284(9) Uani 1 1 d .
C109 C 0.7997(2) 0.59345(19) 0.05866(16) 0.0245(8) Uani 1 1 d .
C62 C 0.8173(2) 1.03112(19) 0.10216(16) 0.0246(8) Uani 1 1 d .
C64 C 0.7849(2) 0.70233(19) -0.00052(16) 0.0237(8) Uani 1 1 d .
C13 C 0.8664(2) 0.5411(2) 0.79942(16) 0.0241(8) Uani 1 1 d .
C25 C 0.7956(2) 0.80459(19) 0.55904(16) 0.0253(8) Uani 1 1 d .
C1 C 0.7969(2) 0.59159(19) 0.70246(16) 0.0237(8) Uani 1 1 d .
C85 C 0.7760(2) 1.12976(19) 0.03942(17) 0.0249(8) Uani 1 1 d .
C63 C 0.6609(2) 0.88444(19) -0.09074(17) 0.0254(8) Uani 1 1 d .
C49 C 0.7762(2) 0.2535(2) 0.53916(18) 0.0274(8) Uani 1 1 d .
C61 C 0.7881(2) 0.80468(19) 0.20346(16) 0.0246(8) Uani 1 1 d .
C3 C 0.6826(2) 0.44527(19) 0.40744(17) 0.0242(8) Uani 1 1 d .
C37 C 0.6683(2) 0.51316(19) 0.31009(16) 0.0258(8) Uani 1 1 d .
C4 C 0.8247(2) 0.3747(2) 0.60235(17) 0.0264(8) Uani 1 1 d .
C86 C 0.7488(2) 1.1794(2) 0.07029(18) 0.0307(9) Uani 1 1 d .
C110 C 0.8764(2) 0.5983(2) 0.09448(17) 0.0270(8) Uani 1 1 d .
C16 C 0.9165(2) 0.5240(2) 0.92958(18) 0.0345(9) Uani 1 1 d .
H16 H 0.9324 0.5188 0.9734 0.041 Uiso 1 1 calc R
C73 C 0.8537(2) 0.89388(19) 0.29901(16) 0.0260(8) Uani 1 1 d .
C2 C 0.7932(2) 0.6904(2) 0.49982(16) 0.0268(8) Uani 1 1 d .
C42 C 0.7029(2) 0.5020(2) 0.26176(17) 0.0309(9) Uani 1 1 d .
C33 C 0.7372(2) 0.8408(2) 0.53529(17) 0.0303(9) Uani 1 1 d .
C97 C 0.6490(2) 0.8050(2) -0.18644(17) 0.0275(8) Uani 1 1 d .
C19 C 0.9610(2) 0.6695(2) 0.81529(17) 0.0281(8) Uani 1 1 d .
H19 H 0.9347 0.6678 0.7693 0.034 Uiso 1 1 calc R
C14 C 0.8354(2) 0.4744(2) 0.82297(17) 0.0294(9) Uani 1 1 d .
C17 C 0.9477(2) 0.5873(2) 0.90564(17) 0.0321(9) Uani 1 1 d .
H17 H 0.9859 0.6243 0.9334 0.039 Uiso 1 1 calc R
C22 C 0.7758(2) 0.4119(2) 0.77696(19) 0.0365(10) Uani 1 1 d .
H22 H 0.7895 0.4132 0.7364 0.044 Uiso 1 1 calc R
C75 C 0.9363(3) 0.8980(2) 0.40594(18) 0.0391(10) Uani 1 1 d .
H75 H 0.9772 0.8847 0.4348 0.047 Uiso 1 1 calc R
C98 C 0.6790(2) 0.8339(2) -0.23657(18) 0.0336(9) Uani 1 1 d .
C90 C 0.8095(2) 1.1505(2) -0.01050(18) 0.0278(8) Uani 1 1 d .
C38 C 0.6005(2) 0.5377(2) 0.29648(18) 0.0348(9) Uani 1 1 d .
C88 C 0.7926(3) 1.2733(2) 0.0035(2) 0.0405(10) Uani 1 1 d .
H88 H 0.7993 1.3219 -0.0080 0.049 Uiso 1 1 calc R
C111 C 0.8995(2) 0.5329(2) 0.10693(18) 0.0318(9) Uani 1 1 d .
H111 H 0.9502 0.5352 0.1304 0.038 Uiso 1 1 calc R
C114 C 0.7474(2) 0.5238(2) 0.03539(18) 0.0305(9) Uani 1 1 d .
C30 C 0.8828(2) 0.9203(2) 0.60960(19) 0.0352(10) Uani 1 1 d .
H30 H 0.9315 0.9478 0.6337 0.042 Uiso 1 1 calc R
C54 C 0.8037(2) 0.2413(2) 0.48675(19) 0.0326(9) Uani 1 1 d .
C26 C 0.8702(2) 0.8444(2) 0.59571(17) 0.0278(8) Uani 1 1 d .
C15 C 0.8612(2) 0.4672(2) 0.88886(18) 0.0347(9) Uani 1 1 d .
H15 H 0.8409 0.4237 0.9055 0.042 Uiso 1 1 calc R
C94 C 0.8373(2) 1.0966(2) -0.0453(2) 0.0355(10) Uani 1 1 d .
H94 H 0.8147 1.0465 -0.0351 0.043 Uiso 1 1 calc R
C118 C 0.9339(2) 0.6726(2) 0.11922(19) 0.0329(9) Uani 1 1 d .
H118 H 0.9076 0.7114 0.1036 0.039 Uiso 1 1 calc R
C9 C 0.7576(2) 0.6334(2) 0.73632(18) 0.0339(9) Uani 1 1 d .
H9A H 0.7812 0.6856 0.7387 0.051 Uiso 1 1 calc R
H9B H 0.7625 0.6178 0.7790 0.051 Uiso 1 1 calc R
H9C H 0.7037 0.6237 0.7131 0.051 Uiso 1 1 calc R
C50 C 0.7481(2) 0.1935(2) 0.57335(19) 0.0335(9) Uani 1 1 d .
C72 C 0.8224(3) 0.6821(2) -0.0494(2) 0.0399(10) Uani 1 1 d .
H72A H 0.7934 0.6901 -0.0915 0.060 Uiso 1 1 calc R
H72B H 0.8232 0.6308 -0.0478 0.060 Uiso 1 1 calc R
H72C H 0.8744 0.7125 -0.0399 0.060 Uiso 1 1 calc R
C82 C 0.9595(2) 0.8241(2) 0.31826(18) 0.0322(9) Uani 1 1 d .
H82 H 0.9358 0.8122 0.2719 0.039 Uiso 1 1 calc R
C43 C 0.7758(2) 0.4756(2) 0.27542(19) 0.0342(9) Uani 1 1 d .
H43 H 0.7895 0.4651 0.3207 0.041 Uiso 1 1 calc R
C67 C 0.8736(2) 0.8903(2) -0.0534(2) 0.0365(10) Uani 1 1 d .
H67A H 0.8929 0.8541 -0.0715 0.055 Uiso 1 1 calc R
H67B H 0.9076 0.9092 -0.0115 0.055 Uiso 1 1 calc R
H67C H 0.8712 0.9304 -0.0808 0.055 Uiso 1 1 calc R
C89 C 0.8173(2) 1.2235(2) -0.0271(2) 0.0346(9) Uani 1 1 d .
H89 H 0.8399 1.2386 -0.0597 0.042 Uiso 1 1 calc R
C69 C 0.7503(3) 0.7453(2) 0.23872(19) 0.0399(11) Uani 1 1 d .
H69A H 0.7601 0.7637 0.2825 0.060 Uiso 1 1 calc R
H69B H 0.7710 0.7029 0.2377 0.060 Uiso 1 1 calc R
H69C H 0.6954 0.7312 0.2186 0.060 Uiso 1 1 calc R
C27 C 0.9351(2) 0.8072(2) 0.6201(2) 0.0377(10) Uani 1 1 d .
H27 H 0.9179 0.7563 0.5998 0.045 Uiso 1 1 calc R
C78 C 0.8154(3) 0.9419(2) 0.32021(18) 0.0350(10) Uani 1 1 d .
C115 C 0.6667(2) 0.5163(2) -0.0086(2) 0.0401(10) Uani 1 1 d .
H115 H 0.6564 0.5656 -0.0102 0.048 Uiso 1 1 calc R
C70 C 0.8895(3) 1.0819(2) 0.1448(2) 0.0418(11) Uani 1 1 d .
H70A H 0.8873 1.0814 0.1885 0.063 Uiso 1 1 calc R
H70B H 0.8940 1.1314 0.1316 0.063 Uiso 1 1 calc R
H70C H 0.9337 1.0654 0.1416 0.063 Uiso 1 1 calc R
C112 C 0.8486(3) 0.4648(2) 0.08500(19) 0.0376(10) Uani 1 1 d .
H112 H 0.8650 0.4216 0.0941 0.045 Uiso 1 1 calc R
C76 C 0.8974(3) 0.9425(2) 0.42773(19) 0.0474(12) Uani 1 1 d .
H76 H 0.9111 0.9576 0.4713 0.057 Uiso 1 1 calc R
C31 C 0.8243(3) 0.9556(2) 0.5882(2) 0.0420(11) Uani 1 1 d .
H31 H 0.8334 1.0062 0.5989 0.050 Uiso 1 1 calc R
C32 C 0.7524(3) 0.9162(2) 0.5512(2) 0.0396(10) Uani 1 1 d .
H32 H 0.7134 0.9406 0.5367 0.048 Uiso 1 1 calc R
C87 C 0.7576(3) 1.2520(2) 0.0512(2) 0.0393(10) Uani 1 1 d .
H87 H 0.7398 1.2860 0.0709 0.047 Uiso 1 1 calc R
C34 C 0.6592(2) 0.8002(2) 0.48936(19) 0.0380(10) Uani 1 1 d .
H34 H 0.6586 0.7477 0.4842 0.046 Uiso 1 1 calc R
C68 C 0.6140(2) 0.6975(2) 0.0624(2) 0.0397(10) Uani 1 1 d .
H68A H 0.5902 0.7376 0.0502 0.060 Uiso 1 1 calc R
H68B H 0.6057 0.6813 0.1024 0.060 Uiso 1 1 calc R
H68C H 0.5914 0.6570 0.0297 0.060 Uiso 1 1 calc R
C40 C 0.6006(3) 0.5403(3) 0.1848(2) 0.0487(12) Uani 1 1 d .
H40 H 0.5778 0.5491 0.1427 0.058 Uiso 1 1 calc R
C55 C 0.8331(3) 0.3049(2) 0.4503(2) 0.0469(12) Uani 1 1 d .
H55 H 0.8127 0.3464 0.4599 0.056 Uiso 1 1 calc R
C46 C 0.5636(3) 0.5535(3) 0.3475(2) 0.0415(10) Uani 1 1 d .
H46 H 0.5882 0.5331 0.3869 0.050 Uiso 1 1 calc R
C52 C 0.7776(3) 0.1106(2) 0.5023(2) 0.0434(11) Uani 1 1 d .
H52 H 0.7783 0.0628 0.4901 0.052 Uiso 1 1 calc R
C65 C 0.9571(2) 0.9083(3) 0.1488(2) 0.0450(11) Uani 1 1 d .
H65A H 0.9612 0.9205 0.1068 0.068 Uiso 1 1 calc R
H65B H 0.9727 0.8632 0.1586 0.068 Uiso 1 1 calc R
H65C H 0.9901 0.9478 0.1800 0.068 Uiso 1 1 calc R
C6 C 0.6219(2) 0.6052(2) 0.5570(2) 0.0371(10) Uani 1 1 d .
H6A H 0.5997 0.6353 0.5254 0.056 Uiso 1 1 calc R
H6B H 0.6111 0.6149 0.5967 0.056 Uiso 1 1 calc R
H6C H 0.5998 0.5537 0.5423 0.056 Uiso 1 1 calc R
C113 C 0.7743(3) 0.4602(2) 0.05000(19) 0.0361(10) Uani 1 1 d .
H113 H 0.7406 0.4137 0.0355 0.043 Uiso 1 1 calc R
C102 C 0.5884(2) 0.7411(2) -0.19687(19) 0.0357(10) Uani 1 1 d .
C103 C 0.5552(3) 0.7079(2) -0.1437(2) 0.0459(12) Uani 1 1 d .
H103 H 0.5784 0.7429 -0.1053 0.055 Uiso 1 1 calc R
C53 C 0.8041(3) 0.1694(2) 0.4695(2) 0.0407(10) Uani 1 1 d .
H53 H 0.8227 0.1608 0.4351 0.049 Uiso 1 1 calc R
C106 C 0.7455(3) 0.9022(2) -0.22572(19) 0.0388(10) Uani 1 1 d .
H106 H 0.7593 0.9211 -0.1806 0.047 Uiso 1 1 calc R
C77 C 0.8387(3) 0.9648(2) 0.3857(2) 0.0447(12) Uani 1 1 d .
H77 H 0.8138 0.9959 0.4011 0.054 Uiso 1 1 calc R
C41 C 0.6678(3) 0.5166(2) 0.19926(19) 0.0409(11) Uani 1 1 d .
H41 H 0.6902 0.5102 0.1667 0.049 Uiso 1 1 calc R
C7 C 0.8923(2) 0.5495(3) 0.4475(2) 0.0469(12) Uani 1 1 d .
H7A H 0.8924 0.5070 0.4221 0.070 Uiso 1 1 calc R
H7B H 0.9261 0.5510 0.4900 0.070 Uiso 1 1 calc R
H7C H 0.9099 0.5939 0.4280 0.070 Uiso 1 1 calc R
C8 C 0.6124(3) 0.3750(3) 0.5512(2) 0.0479(12) Uani 1 1 d .
H8A H 0.5784 0.3370 0.5189 0.072 Uiso 1 1 calc R
H8B H 0.5924 0.4182 0.5482 0.072 Uiso 1 1 calc R
H8C H 0.6159 0.3572 0.5930 0.072 Uiso 1 1 calc R
C58 C 0.7140(3) 0.2045(2) 0.6272(2) 0.0441(11) Uani 1 1 d .
H58 H 0.7297 0.2577 0.6408 0.053 Uiso 1 1 calc R
C91 C 0.7077(3) 1.1559(2) 0.1208(2) 0.0409(11) Uani 1 1 d .
H91 H 0.7175 1.1082 0.1339 0.049 Uiso 1 1 calc R
C66 C 0.6047(3) 0.9369(3) 0.0610(2) 0.0512(13) Uani 1 1 d .
H66A H 0.5824 0.8844 0.0588 0.077 Uiso 1 1 calc R
H66B H 0.5701 0.9591 0.0307 0.077 Uiso 1 1 calc R
H66C H 0.6131 0.9584 0.1036 0.077 Uiso 1 1 calc R
C99 C 0.6464(3) 0.7968(3) -0.2976(2) 0.0463(11) Uani 1 1 d .
H99 H 0.6649 0.8151 -0.3316 0.056 Uiso 1 1 calc R
C5 C 0.9673(2) 0.5661(3) 0.6498(2) 0.0475(12) Uani 1 1 d .
H5A H 1.0007 0.5510 0.6866 0.071 Uiso 1 1 calc R
H5B H 0.9801 0.6194 0.6511 0.071 Uiso 1 1 calc R
H5C H 0.9741 0.5462 0.6113 0.071 Uiso 1 1 calc R
C11 C 0.6174(3) 0.3799(2) 0.3774(2) 0.0461(12) Uani 1 1 d .
H11J H 0.6200 0.3395 0.4042 0.069 Uiso 1 1 calc R
H11K H 0.6211 0.3654 0.3359 0.069 Uiso 1 1 calc R
H11L H 0.5691 0.3927 0.3725 0.069 Uiso 1 1 calc R
C12 C 0.8946(3) 0.3568(3) 0.6447(2) 0.0477(12) Uani 1 1 d .
H12D H 0.8926 0.3056 0.6360 0.072 Uiso 1 1 calc R
H12E H 0.8963 0.3657 0.6889 0.072 Uiso 1 1 calc R
H12F H 0.9401 0.3877 0.6367 0.072 Uiso 1 1 calc R
C10 C 0.8278(3) 0.7307(2) 0.4507(2) 0.0489(13) Uani 1 1 d .
H10M H 0.8276 0.7821 0.4543 0.073 Uiso 1 1 calc R
H10N H 0.7978 0.7089 0.4084 0.073 Uiso 1 1 calc R
H10O H 0.8801 0.7267 0.4582 0.073 Uiso 1 1 calc R
C21 C 0.9513(3) 0.7387(2) 0.8487(2) 0.0413(11) Uani 1 1 d .
H21A H 0.9786 0.7428 0.8936 0.062 Uiso 1 1 calc R
H21B H 0.8974 0.7341 0.8437 0.062 Uiso 1 1 calc R
H21C H 0.9720 0.7822 0.8295 0.062 Uiso 1 1 calc R
C45 C 0.7646(3) 0.4041(3) 0.2348(2) 0.0504(12) Uani 1 1 d .
H45A H 0.7503 0.4127 0.1901 0.076 Uiso 1 1 calc R
H45B H 0.7244 0.3660 0.2435 0.076 Uiso 1 1 calc R
H45C H 0.8120 0.3887 0.2453 0.076 Uiso 1 1 calc R
C79 C 0.7526(3) 0.9683(3) 0.2735(2) 0.0452(11) Uani 1 1 d .
H79 H 0.7612 0.9641 0.2311 0.054 Uiso 1 1 calc R
C20 C 1.0464(2) 0.6758(3) 0.8226(2) 0.0463(11) Uani 1 1 d .
H20A H 1.0517 0.6322 0.8020 0.070 Uiso 1 1 calc R
H20B H 1.0741 0.6804 0.8674 0.070 Uiso 1 1 calc R
H20C H 1.0671 0.7188 0.8029 0.070 Uiso 1 1 calc R
C39 C 0.5671(3) 0.5510(3) 0.23268(19) 0.0426(11) Uani 1 1 d .
H39 H 0.5219 0.5672 0.2226 0.051 Uiso 1 1 calc R
C100 C 0.5865(3) 0.7326(3) -0.3084(2) 0.0511(13) Uani 1 1 d .
H100 H 0.5655 0.7080 -0.3493 0.061 Uiso 1 1 calc R
C51 C 0.7500(3) 0.1227(2) 0.5531(2) 0.0437(11) Uani 1 1 d .
H51 H 0.7322 0.0825 0.5748 0.052 Uiso 1 1 calc R
C81 C 0.7560(4) 1.0490(3) 0.2876(3) 0.0818(19) Uani 1 1 d .
H81A H 0.8063 1.0792 0.2889 0.123 Uiso 1 1 calc R
H81B H 0.7464 1.0554 0.3284 0.123 Uiso 1 1 calc R
H81C H 0.7173 1.0637 0.2545 0.123 Uiso 1 1 calc R
C116 C 0.6041(3) 0.4642(3) 0.0149(2) 0.0620(15) Uani 1 1 d .
H11A H 0.6053 0.4831 0.0566 0.093 Uiso 1 1 calc R
H11B H 0.6135 0.4157 0.0175 0.093 Uiso 1 1 calc R
H11C H 0.5542 0.4611 -0.0147 0.093 Uiso 1 1 calc R
C117 C 0.6615(3) 0.4886(3) -0.0771(2) 0.0540(13) Uani 1 1 d .
H11D H 0.6689 0.4393 -0.0770 0.081 Uiso 1 1 calc R
H11E H 0.7010 0.5212 -0.0917 0.081 Uiso 1 1 calc R
H11F H 0.6116 0.4882 -0.1053 0.081 Uiso 1 1 calc R
C101 C 0.5581(3) 0.7057(3) -0.2587(2) 0.0471(12) Uani 1 1 d .
H101 H 0.5179 0.6628 -0.2665 0.057 Uiso 1 1 calc R
C44 C 0.8432(3) 0.5362(3) 0.2655(3) 0.0553(13) Uani 1 1 d .
H44A H 0.8504 0.5803 0.2923 0.083 Uiso 1 1 calc R
H44B H 0.8317 0.5471 0.2213 0.083 Uiso 1 1 calc R
H44C H 0.8897 0.5192 0.2768 0.083 Uiso 1 1 calc R
C71 C 0.5915(3) 0.9107(3) -0.1195(2) 0.0478(12) Uani 1 1 d .
H71A H 0.5867 0.9165 -0.1643 0.072 Uiso 1 1 calc R
H71B H 0.5959 0.9575 -0.0980 0.072 Uiso 1 1 calc R
H71C H 0.5466 0.8751 -0.1152 0.072 Uiso 1 1 calc R
C84 C 0.9532(3) 0.7507(3) 0.3497(2) 0.0480(12) Uani 1 1 d .
H84A H 0.8997 0.7268 0.3446 0.072 Uiso 1 1 calc R
H84B H 0.9804 0.7601 0.3947 0.072 Uiso 1 1 calc R
H84C H 0.9757 0.7189 0.3297 0.072 Uiso 1 1 calc R
C83 C 1.0439(3) 0.8648(3) 0.3281(3) 0.0603(14) Uani 1 1 d .
H83A H 1.0696 0.8750 0.3733 0.090 Uiso 1 1 calc R
H83B H 1.0467 0.9106 0.3080 0.090 Uiso 1 1 calc R
H83C H 1.0688 0.8343 0.3093 0.090 Uiso 1 1 calc R
C35 C 0.5911(3) 0.8052(3) 0.5146(3) 0.0602(14) Uani 1 1 d .
H35A H 0.5916 0.8564 0.5214 0.090 Uiso 1 1 calc R
H35B H 0.5955 0.7825 0.5545 0.090 Uiso 1 1 calc R
H35C H 0.5434 0.7799 0.4838 0.090 Uiso 1 1 calc R
C56 C 0.9189(4) 0.3301(4) 0.4728(3) 0.103(3) Uani 1 1 d .
H56A H 0.9407 0.2923 0.4604 0.154 Uiso 1 1 calc R
H56B H 0.9355 0.3393 0.5187 0.154 Uiso 1 1 calc R
H56C H 0.9361 0.3750 0.4537 0.154 Uiso 1 1 calc R
C36 C 0.6489(3) 0.8307(3) 0.4235(2) 0.0575(14) Uani 1 1 d .
H36A H 0.6889 0.8230 0.4058 0.086 Uiso 1 1 calc R
H36B H 0.6522 0.8828 0.4277 0.086 Uiso 1 1 calc R
H36C H 0.5992 0.8053 0.3954 0.086 Uiso 1 1 calc R
C24 C 0.6962(3) 0.4241(3) 0.7624(3) 0.0594(14) Uani 1 1 d .
H24A H 0.6964 0.4713 0.7450 0.089 Uiso 1 1 calc R
H24B H 0.6808 0.4236 0.8013 0.089 Uiso 1 1 calc R
H24C H 0.6605 0.3854 0.7318 0.089 Uiso 1 1 calc R
C48 C 0.5780(4) 0.6372(3) 0.3623(3) 0.0696(16) Uani 1 1 d .
H48A H 0.5556 0.6588 0.3241 0.104 Uiso 1 1 calc R
H48B H 0.6327 0.6593 0.3769 0.104 Uiso 1 1 calc R
H48C H 0.5546 0.6459 0.3952 0.104 Uiso 1 1 calc R
C60 C 0.7448(5) 0.1641(4) 0.6853(3) 0.093(2) Uani 1 1 d .
H60A H 0.7998 0.1833 0.7016 0.140 Uiso 1 1 calc R
H60B H 0.7331 0.1120 0.6728 0.140 Uiso 1 1 calc R
H60C H 0.7208 0.1714 0.7181 0.140 Uiso 1 1 calc R
C95 C 0.9251(3) 1.1108(3) -0.0209(3) 0.0583(14) Uani 1 1 d .
H95A H 0.9402 1.1079 0.0248 0.087 Uiso 1 1 calc R
H95B H 0.9489 1.1592 -0.0309 0.087 Uiso 1 1 calc R
H95C H 0.9415 1.0740 -0.0413 0.087 Uiso 1 1 calc R
C107 C 0.8170(3) 0.8836(3) -0.2377(3) 0.0622(14) Uani 1 1 d .
H10A H 0.8046 0.8637 -0.2815 0.093 Uiso 1 1 calc R
H10B H 0.8326 0.8476 -0.2092 0.093 Uiso 1 1 calc R
H10C H 0.8585 0.9279 -0.2300 0.093 Uiso 1 1 calc R
C23 C 0.7754(3) 0.3340(3) 0.8001(3) 0.0644(15) Uani 1 1 d .
H23A H 0.7590 0.3295 0.8385 0.097 Uiso 1 1 calc R
H23B H 0.8266 0.3267 0.8089 0.097 Uiso 1 1 calc R
H23C H 0.7404 0.2972 0.7673 0.097 Uiso 1 1 calc R
C108 C 0.7233(4) 0.9638(3) -0.2673(2) 0.0633(15) Uani 1 1 d .
H10D H 0.6791 0.9756 -0.2588 0.095 Uiso 1 1 calc R
H10E H 0.7109 0.9472 -0.3119 0.095 Uiso 1 1 calc R
H10F H 0.7660 1.0072 -0.2572 0.095 Uiso 1 1 calc R
C57 C 0.8072(4) 0.2881(4) 0.3778(3) 0.0787(19) Uani 1 1 d .
H57A H 0.7525 0.2657 0.3638 0.118 Uiso 1 1 calc R
H57B H 0.8343 0.2545 0.3661 0.118 Uiso 1 1 calc R
H57C H 0.8184 0.3333 0.3575 0.118 Uiso 1 1 calc R
C96 C 0.8128(3) 1.0980(3) -0.1176(2) 0.0650(15) Uani 1 1 d .
H96A H 0.8384 1.1448 -0.1292 0.098 Uiso 1 1 calc R
H96B H 0.7578 1.0913 -0.1325 0.098 Uiso 1 1 calc R
H96C H 0.8268 1.0586 -0.1369 0.098 Uiso 1 1 calc R
C104 C 0.5773(3) 0.6359(3) -0.1275(3) 0.0656(15) Uani 1 1 d .
H10G H 0.6322 0.6436 -0.1196 0.098 Uiso 1 1 calc R
H10H H 0.5509 0.5990 -0.1629 0.098 Uiso 1 1 calc R
H10I H 0.5628 0.6193 -0.0899 0.098 Uiso 1 1 calc R
C93 C 0.6205(3) 1.1432(4) 0.0926(3) 0.0793(18) Uani 1 1 d .
H93A H 0.6032 1.1097 0.0545 0.119 Uiso 1 1 calc R
H93B H 0.6085 1.1897 0.0820 0.119 Uiso 1 1 calc R
H93C H 0.5949 1.1221 0.1236 0.119 Uiso 1 1 calc R
C120 C 1.0036(3) 0.6834(3) 0.0934(3) 0.0726(18) Uani 1 1 d .
H12A H 0.9866 0.6764 0.0473 0.109 Uiso 1 1 calc R
H12B H 1.0324 0.6479 0.1100 0.109 Uiso 1 1 calc R
H12C H 1.0361 0.7328 0.1066 0.109 Uiso 1 1 calc R
C59 C 0.6254(4) 0.1817(4) 0.6033(4) 0.093(2) Uani 1 1 d .
H59A H 0.6084 0.1309 0.5855 0.140 Uiso 1 1 calc R
H59B H 0.6078 0.2130 0.5708 0.140 Uiso 1 1 calc R
H59C H 0.6045 0.1867 0.6386 0.140 Uiso 1 1 calc R
C29 C 1.0086(4) 0.8458(4) 0.6027(4) 0.096(2) Uani 1 1 d .
H29A H 1.0277 0.8954 0.6232 0.144 Uiso 1 1 calc R
H29B H 0.9971 0.8478 0.5570 0.144 Uiso 1 1 calc R
H29C H 1.0472 0.8187 0.6171 0.144 Uiso 1 1 calc R
C119 C 0.9591(4) 0.6830(3) 0.1913(2) 0.0713(18) Uani 1 1 d .
H11G H 0.9864 0.6466 0.2082 0.107 Uiso 1 1 calc R
H11H H 0.9144 0.6773 0.2068 0.107 Uiso 1 1 calc R
H11I H 0.9925 0.7318 0.2050 0.107 Uiso 1 1 calc R
C47 C 0.4765(3) 0.5174(3) 0.3298(3) 0.0654(15) Uani 1 1 d .
H47A H 0.4676 0.4645 0.3234 0.098 Uiso 1 1 calc R
H47B H 0.4510 0.5359 0.2910 0.098 Uiso 1 1 calc R
H47C H 0.4564 0.5291 0.3640 0.098 Uiso 1 1 calc R
C105 C 0.4685(3) 0.6948(3) -0.1598(3) 0.0674(15) Uani 1 1 d .
H10J H 0.4442 0.6565 -0.1943 0.101 Uiso 1 1 calc R
H10K H 0.4543 0.7398 -0.1727 0.101 Uiso 1 1 calc R
H10L H 0.4518 0.6799 -0.1227 0.101 Uiso 1 1 calc R
C28 C 0.9532(4) 0.8028(4) 0.6916(3) 0.084(2) Uani 1 1 d .
H28A H 0.9065 0.7804 0.7025 0.126 Uiso 1 1 calc R
H28B H 0.9748 0.8519 0.7128 0.126 Uiso 1 1 calc R
H28C H 0.9899 0.7735 0.7051 0.126 Uiso 1 1 calc R
C92 C 0.7387(4) 1.2105(3) 0.1812(3) 0.080(2) Uani 1 1 d .
H92A H 0.7267 1.2570 0.1706 0.120 Uiso 1 1 calc R
H92B H 0.7938 1.2181 0.1971 0.120 Uiso 1 1 calc R
H92C H 0.7150 1.1905 0.2135 0.120 Uiso 1 1 calc R
C80 C 0.6744(4) 0.9194(4) 0.2684(3) 0.092(2) Uani 1 1 d .
H80A H 0.6641 0.9209 0.3093 0.138 Uiso 1 1 calc R
H80B H 0.6727 0.8694 0.2554 0.138 Uiso 1 1 calc R
H80C H 0.6360 0.9365 0.2370 0.138 Uiso 1 1 calc R
C1A C 0.4266(7) 0.8690(6) 0.5921(7) 0.216(6) Uiso 0.50 1 d PGD
H1A H 0.4073 0.8252 0.5654 0.260 Uiso 0.50 1 calc PR
C1B C 0.4236(6) 0.8690(6) 0.6552(7) 0.216(6) Uiso 0.50 1 d PGD
H1B H 0.4022 0.8251 0.6709 0.260 Uiso 0.50 1 calc PR
C1C C 0.4524(9) 0.9344(6) 0.6949(7) 0.216(6) Uiso 0.50 1 d PGD
H1C H 0.4503 0.9343 0.7373 0.260 Uiso 0.50 1 calc PR
C1D C 0.4842(8) 0.9997(6) 0.6715(8) 0.216(6) Uiso 0.50 1 d PGD
H1D H 0.5036 1.0436 0.6982 0.260 Uiso 0.50 1 calc PR
C1E C 0.4873(8) 0.9997(6) 0.6084(8) 0.216(6) Uiso 0.50 1 d PGD
H1E H 0.5087 1.0436 0.5927 0.260 Uiso 0.50 1 calc PR
C1F C 0.4585(9) 0.9344(7) 0.5687(7) 0.216(6) Uiso 0.50 1 d PGD
H1F H 0.4606 0.9344 0.5263 0.260 Uiso 0.50 1 calc PR
C2C C 0.5990(6) 0.1359(5) 0.8937(5) 0.155(3) Uiso 0.50 1 d PGD
H2C H 0.6198 0.1087 0.9265 0.186 Uiso 0.50 1 calc PR
C2B C 0.5802(7) 0.2021(5) 0.9087(5) 0.155(3) Uiso 0.50 1 d PGD
H2B H 0.5885 0.2184 0.9514 0.186 Uiso 0.50 1 calc PR
C2A C 0.5486(5) 0.2436(5) 0.8587(5) 0.155(3) Uiso 0.50 1 d PGD
H2A H 0.5363 0.2870 0.8686 0.186 Uiso 0.50 1 calc PR
C2D C 0.5359(5) 0.2188(5) 0.7937(5) 0.155(3) Uiso 0.50 1 d PGD
H2D H 0.5152 0.2460 0.7609 0.186 Uiso 0.50 1 calc PR
C2E C 0.5547(7) 0.1526(5) 0.7787(5) 0.155(3) Uiso 0.50 1 d PGD
H2E H 0.5464 0.1364 0.7360 0.186 Uiso 0.50 1 calc PR
C2F C 0.5863(6) 0.1111(5) 0.8287(6) 0.155(3) Uiso 0.50 1 d PGD
H2F H 0.5986 0.0676 0.8188 0.186 Uiso 0.50 1 calc PR

loop_
_atom_site_aniso_label
_atom_site_aniso_U_11
_atom_site_aniso_U_22
_atom_site_aniso_U_33
_atom_site_aniso_U_23
_atom_site_aniso_U_13
_atom_site_aniso_U_12
Al1 0.0238(6) 0.0258(6) 0.0177(5) 0.0009(4) 0.0045(4) 0.0064(5)
Al7 0.0215(6) 0.0177(5) 0.0273(6) -0.0009(4) 0.0075(4) 0.0027(4)
Al4 0.0232(6) 0.0192(5) 0.0244(6) 0.0019(4) 0.0047(4) 0.0069(4)
Al2 0.0278(6) 0.0179(5) 0.0175(5) 0.0025(4) 0.0040(4) 0.0050(4)
Al5 0.0270(6) 0.0184(5) 0.0197(5) -0.0004(4) 0.0055(4) 0.0074(4)
Al3 0.0236(6) 0.0230(5) 0.0190(5) -0.0026(4) 0.0040(4) 0.0033(4)
Al6 0.0272(6) 0.0237(6) 0.0183(5) 0.0022(4) 0.0061(4) 0.0070(5)
Al8 0.0230(6) 0.0211(5) 0.0181(5) 0.0023(4) 0.0022(4) 0.0067(4)
N11 0.0303(17) 0.0220(15) 0.0188(15) -0.0011(12) 0.0041(13) 0.0084(13)
N9 0.0322(17) 0.0203(15) 0.0180(15) 0.0014(11) 0.0046(13) 0.0097(13)
N5 0.0239(16) 0.0201(15) 0.0231(16) 0.0011(12) 0.0003(13) 0.0072(13)
N2 0.0250(16) 0.0241(15) 0.0167(14) 0.0032(12) 0.0028(12) 0.0078(13)
N4 0.0351(18) 0.0168(15) 0.0201(15) 0.0022(11) 0.0067(13) 0.0046(13)
N15 0.0210(16) 0.0228(15) 0.0237(16) 0.0005(12) 0.0000(12) 0.0068(13)
N12 0.0297(17) 0.0219(15) 0.0172(14) 0.0005(12) 0.0058(12) 0.0051(13)
N10 0.0343(18) 0.0191(15) 0.0196(15) 0.0025(11) 0.0078(13) 0.0120(13)
N16 0.0279(17) 0.0229(15) 0.0211(15) -0.0006(12) 0.0023(13) 0.0089(13)
N7 0.0325(17) 0.0235(16) 0.0194(15) 0.0015(12) 0.0062(13) 0.0115(13)
N13 0.0304(17) 0.0211(15) 0.0201(15) 0.0019(12) 0.0061(13) 0.0056(13)
N1 0.0341(18) 0.0218(15) 0.0153(15) 0.0015(11) 0.0060(13) 0.0034(13)
N6 0.0288(17) 0.0235(16) 0.0187(15) -0.0003(12) 0.0024(13) 0.0052(13)
N14 0.0243(16) 0.0167(14) 0.0259(16) -0.0004(12) 0.0058(13) 0.0059(12)
N8 0.0284(17) 0.0202(15) 0.0242(16) 0.0024(12) 0.0054(13) 0.0108(13)
N3 0.0371(18) 0.0225(16) 0.0173(15) -0.0006(12) 0.0052(13) 0.0023(14)
C18 0.028(2) 0.032(2) 0.0190(18) 0.0002(15) 0.0037(15) 0.0127(16)
C74 0.034(2) 0.0235(19) 0.0221(19) 0.0010(15) 0.0053(16) -0.0006(16)
C109 0.037(2) 0.0216(18) 0.0190(18) 0.0020(14) 0.0090(16) 0.0127(16)
C62 0.030(2) 0.0215(18) 0.0226(18) -0.0001(14) 0.0099(16) 0.0035(16)
C64 0.028(2) 0.0229(18) 0.0206(18) 0.0019(14) 0.0045(15) 0.0102(15)
C13 0.0253(19) 0.032(2) 0.0171(17) 0.0028(14) 0.0047(15) 0.0134(16)
C25 0.035(2) 0.0195(18) 0.0202(18) 0.0032(14) 0.0090(16) 0.0042(16)
C1 0.0255(19) 0.0238(18) 0.0196(18) 0.0025(14) 0.0056(15) 0.0028(15)
C85 0.0241(19) 0.0178(17) 0.030(2) 0.0011(14) 0.0042(16) 0.0045(15)
C63 0.026(2) 0.0228(18) 0.0239(19) -0.0002(14) 0.0028(15) 0.0050(15)
C49 0.033(2) 0.0218(18) 0.029(2) 0.0023(15) 0.0074(16) 0.0122(16)
C61 0.029(2) 0.0230(18) 0.0229(19) 0.0016(14) 0.0054(15) 0.0102(16)
C3 0.0253(19) 0.0232(18) 0.0239(19) -0.0007(14) 0.0022(15) 0.0112(15)
C37 0.031(2) 0.0225(18) 0.0170(17) -0.0005(14) 0.0001(15) 0.0021(16)
C4 0.033(2) 0.028(2) 0.0210(18) 0.0033(15) 0.0070(16) 0.0128(17)
C86 0.034(2) 0.0227(19) 0.036(2) -0.0015(16) 0.0119(18) 0.0056(17)
C110 0.034(2) 0.0266(19) 0.0241(19) 0.0041(15) 0.0111(16) 0.0112(17)
C16 0.044(2) 0.048(2) 0.0166(18) 0.0074(17) 0.0059(17) 0.024(2)
C73 0.037(2) 0.0212(18) 0.0178(18) 0.0011(14) 0.0070(16) 0.0044(16)
C2 0.033(2) 0.0249(19) 0.0202(18) 0.0017(14) 0.0068(16) 0.0028(16)
C42 0.044(2) 0.0231(19) 0.0224(19) -0.0011(15) 0.0086(17) 0.0035(17)
C33 0.037(2) 0.026(2) 0.0250(19) 0.0043(15) 0.0039(17) 0.0073(17)
C97 0.028(2) 0.030(2) 0.0215(19) -0.0019(15) -0.0031(15) 0.0136(17)
C19 0.027(2) 0.031(2) 0.0219(18) -0.0010(15) 0.0015(15) 0.0049(16)
C14 0.033(2) 0.033(2) 0.0248(19) 0.0061(16) 0.0093(16) 0.0112(17)
C17 0.035(2) 0.038(2) 0.0218(19) -0.0025(16) 0.0013(16) 0.0154(18)
C22 0.043(2) 0.036(2) 0.025(2) 0.0051(17) 0.0097(18) 0.0002(19)
C75 0.053(3) 0.033(2) 0.022(2) 0.0017(16) 0.0021(19) 0.002(2)
C98 0.039(2) 0.038(2) 0.023(2) -0.0008(16) 0.0030(17) 0.0166(19)
C90 0.0226(19) 0.0226(19) 0.036(2) 0.0016(15) 0.0079(16) 0.0019(15)
C38 0.037(2) 0.038(2) 0.026(2) 0.0017(17) 0.0013(17) 0.0124(19)
C88 0.052(3) 0.0191(19) 0.053(3) 0.0083(18) 0.018(2) 0.0097(19)
C111 0.036(2) 0.034(2) 0.030(2) 0.0053(16) 0.0061(17) 0.0207(18)
C114 0.039(2) 0.0240(19) 0.030(2) 0.0005(15) 0.0078(17) 0.0132(17)
C30 0.039(2) 0.023(2) 0.034(2) -0.0019(16) 0.0022(18) -0.0001(18)
C54 0.039(2) 0.027(2) 0.035(2) 0.0027(16) 0.0135(18) 0.0114(18)
C26 0.035(2) 0.0235(19) 0.0238(19) 0.0032(15) 0.0067(16) 0.0077(17)
C15 0.046(3) 0.039(2) 0.025(2) 0.0113(17) 0.0132(18) 0.017(2)
C94 0.044(2) 0.024(2) 0.045(2) 0.0039(17) 0.026(2) 0.0056(18)
C118 0.031(2) 0.029(2) 0.037(2) 0.0015(16) 0.0044(17) 0.0107(17)
C9 0.039(2) 0.043(2) 0.024(2) 0.0016(17) 0.0072(17) 0.0211(19)
C50 0.044(2) 0.027(2) 0.036(2) 0.0075(16) 0.0165(19) 0.0162(18)
C72 0.062(3) 0.039(2) 0.035(2) 0.0114(18) 0.027(2) 0.026(2)
C82 0.027(2) 0.042(2) 0.024(2) 0.0025(16) 0.0023(16) 0.0087(18)
C43 0.041(2) 0.037(2) 0.027(2) 0.0008(17) 0.0116(18) 0.0116(19)
C67 0.025(2) 0.045(2) 0.038(2) 0.0077(18) 0.0066(17) 0.0078(18)
C89 0.040(2) 0.024(2) 0.041(2) 0.0069(17) 0.0169(19) 0.0034(18)
C69 0.055(3) 0.032(2) 0.027(2) 0.0000(17) 0.0151(19) -0.005(2)
C27 0.040(2) 0.027(2) 0.041(2) -0.0011(17) 0.0031(19) 0.0073(18)
C78 0.051(3) 0.032(2) 0.026(2) 0.0020(16) 0.0152(19) 0.0126(19)
C115 0.042(3) 0.031(2) 0.041(2) -0.0075(18) 0.000(2) 0.0131(19)
C70 0.041(3) 0.029(2) 0.040(2) -0.0003(18) -0.0063(19) 0.0003(19)
C112 0.054(3) 0.027(2) 0.038(2) 0.0084(17) 0.012(2) 0.024(2)
C76 0.079(4) 0.037(2) 0.020(2) -0.0038(18) 0.013(2) 0.004(2)
C31 0.053(3) 0.021(2) 0.046(3) -0.0023(18) 0.005(2) 0.008(2)
C32 0.042(3) 0.027(2) 0.047(3) 0.0054(18) 0.002(2) 0.0149(19)
C87 0.049(3) 0.021(2) 0.051(3) -0.0024(18) 0.019(2) 0.0119(19)
C34 0.037(2) 0.032(2) 0.038(2) 0.0039(17) -0.0017(19) 0.0095(19)
C68 0.035(2) 0.038(2) 0.046(3) -0.0001(19) 0.013(2) 0.0063(19)
C40 0.068(3) 0.052(3) 0.021(2) 0.0047(19) 0.002(2) 0.016(3)
C55 0.076(3) 0.030(2) 0.050(3) 0.0047(19) 0.040(3) 0.017(2)
C46 0.041(3) 0.057(3) 0.032(2) 0.007(2) 0.0057(19) 0.027(2)
C52 0.062(3) 0.024(2) 0.052(3) 0.0004(18) 0.022(2) 0.019(2)
C65 0.037(3) 0.062(3) 0.041(3) 0.014(2) 0.016(2) 0.016(2)
C6 0.030(2) 0.040(2) 0.040(2) 0.0116(18) 0.0093(18) 0.0059(19)
C113 0.046(3) 0.021(2) 0.039(2) 0.0010(16) 0.007(2) 0.0096(18)
C102 0.035(2) 0.033(2) 0.031(2) -0.0024(17) -0.0051(17) 0.0090(18)
C103 0.046(3) 0.040(3) 0.036(2) -0.0036(19) -0.001(2) -0.005(2)
C53 0.056(3) 0.035(2) 0.040(2) -0.0005(18) 0.023(2) 0.019(2)
C106 0.050(3) 0.042(2) 0.025(2) 0.0070(17) 0.0099(19) 0.013(2)
C77 0.075(3) 0.035(2) 0.028(2) -0.0046(18) 0.020(2) 0.016(2)
C41 0.059(3) 0.042(2) 0.023(2) 0.0011(17) 0.012(2) 0.014(2)
C7 0.030(2) 0.066(3) 0.040(2) -0.011(2) 0.0071(19) 0.005(2)
C8 0.035(2) 0.044(3) 0.072(3) 0.009(2) 0.025(2) 0.012(2)
C58 0.066(3) 0.028(2) 0.054(3) 0.0154(19) 0.033(2) 0.023(2)
C91 0.058(3) 0.025(2) 0.051(3) -0.0002(18) 0.032(2) 0.013(2)
C66 0.033(2) 0.051(3) 0.070(3) -0.005(2) 0.026(2) -0.001(2)
C99 0.053(3) 0.059(3) 0.026(2) -0.003(2) 0.005(2) 0.020(2)
C5 0.033(2) 0.058(3) 0.049(3) -0.006(2) 0.018(2) 0.001(2)
C11 0.048(3) 0.035(2) 0.035(2) 0.0018(18) -0.009(2) -0.003(2)
C12 0.049(3) 0.046(3) 0.043(3) -0.007(2) -0.009(2) 0.027(2)
C10 0.083(4) 0.029(2) 0.039(2) 0.0042(18) 0.033(2) 0.002(2)
C21 0.054(3) 0.033(2) 0.036(2) -0.0009(18) 0.015(2) 0.006(2)
C45 0.070(3) 0.048(3) 0.039(3) -0.002(2) 0.016(2) 0.026(3)
C79 0.065(3) 0.052(3) 0.032(2) 0.002(2) 0.019(2) 0.032(2)
C20 0.031(2) 0.056(3) 0.049(3) 0.011(2) 0.007(2) 0.012(2)
C39 0.043(3) 0.054(3) 0.027(2) 0.0032(19) -0.0044(19) 0.020(2)
C100 0.050(3) 0.063(3) 0.030(2) -0.018(2) -0.004(2) 0.014(2)
C51 0.061(3) 0.023(2) 0.057(3) 0.0114(19) 0.028(2) 0.014(2)
C81 0.096(5) 0.063(4) 0.093(5) 0.014(3) 0.013(4) 0.047(4)
C116 0.043(3) 0.086(4) 0.047(3) -0.016(3) 0.007(2) 0.005(3)
C117 0.061(3) 0.058(3) 0.036(3) -0.002(2) 0.001(2) 0.015(3)
C101 0.046(3) 0.042(3) 0.037(3) -0.010(2) -0.010(2) 0.006(2)
C44 0.053(3) 0.052(3) 0.060(3) 0.008(2) 0.020(3) 0.008(2)
C71 0.045(3) 0.055(3) 0.041(3) -0.008(2) -0.008(2) 0.031(2)
C84 0.059(3) 0.051(3) 0.043(3) 0.010(2) 0.015(2) 0.029(2)
C83 0.039(3) 0.072(4) 0.061(3) -0.008(3) 0.014(2) -0.001(3)
C35 0.040(3) 0.072(4) 0.057(3) -0.002(3) 0.003(2) 0.005(3)
C56 0.074(4) 0.119(6) 0.074(4) 0.028(4) 0.009(3) -0.040(4)
C36 0.066(3) 0.054(3) 0.036(3) 0.008(2) -0.008(2) 0.010(3)
C24 0.042(3) 0.061(3) 0.060(3) -0.005(3) 0.000(2) 0.001(2)
C48 0.083(4) 0.063(4) 0.061(3) -0.020(3) 0.025(3) 0.011(3)
C60 0.181(8) 0.091(5) 0.061(4) 0.044(3) 0.074(5) 0.086(5)
C95 0.042(3) 0.073(4) 0.066(3) -0.009(3) 0.019(2) 0.021(3)
C107 0.056(3) 0.072(4) 0.057(3) 0.006(3) 0.023(3) 0.005(3)
C23 0.076(4) 0.037(3) 0.064(3) 0.007(2) 0.007(3) -0.001(3)
C108 0.094(4) 0.049(3) 0.045(3) 0.014(2) 0.013(3) 0.023(3)
C57 0.082(4) 0.093(5) 0.057(3) 0.041(3) 0.017(3) 0.017(4)
C96 0.072(4) 0.071(4) 0.048(3) -0.020(3) 0.007(3) 0.025(3)
C104 0.063(4) 0.057(3) 0.066(4) 0.020(3) 0.006(3) 0.009(3)
C93 0.059(4) 0.096(5) 0.099(5) 0.019(4) 0.048(4) 0.021(3)
C120 0.061(4) 0.070(4) 0.080(4) -0.013(3) 0.037(3) -0.015(3)
C59 0.081(5) 0.111(6) 0.112(6) 0.008(4) 0.064(4) 0.025(4)
C29 0.070(4) 0.114(6) 0.137(6) 0.066(5) 0.060(4) 0.047(4)
C119 0.092(4) 0.055(3) 0.043(3) -0.010(2) 0.019(3) -0.025(3)
C47 0.049(3) 0.071(4) 0.078(4) -0.002(3) 0.024(3) 0.012(3)
C105 0.054(3) 0.071(4) 0.079(4) 0.014(3) 0.023(3) 0.014(3)
C28 0.089(5) 0.130(6) 0.058(4) 0.037(4) 0.022(3) 0.071(4)
C92 0.130(6) 0.048(3) 0.065(4) -0.014(3) 0.058(4) -0.007(3)
C80 0.070(4) 0.102(5) 0.093(5) 0.033(4) -0.004(4) 0.028(4)

loop_
_atom_type_symbol
_atom_type_description
_atom_type_scat_dispersion_real
_atom_type_scat_dispersion_imag
_atom_type_scat_source
C C 0.0033 0.0016 'International Tables Vol C Tables 4.2.6.8 and 6.1.1.4'
H H 0.0000 0.0000 'International Tables Vol C Tables 4.2.6.8 and 6.1.1.4'
N N 0.0061 0.0033 'International Tables Vol C Tables 4.2.6.8 and 6.1.1.4'
Al Al 0.0645 0.0514 'International Tables Vol C Tables 4.2.6.8 and 6.1.1.4'

loop_
_geom_angle_atom_site_label_1
_geom_angle_atom_site_label_2
_geom_angle_atom_site_label_3
_geom_angle
N7 Al1 N1 108.62(14)
N7 Al1 N2 116.03(14)
N1 Al1 N2 71.05(13)
N7 Al1 C5 117.46(18)
N1 Al1 C5 121.45(19)
N2 Al1 C5 114.01(17)
N7 Al1 C1 118.25(14)
N1 Al1 C1 35.30(12)
N2 Al1 C1 35.76(12)
C5 Al1 C1 124.29(17)
N15 Al7 N13 107.91(14)
N15 Al7 N14 114.29(14)
N13 Al7 N14 70.97(13)
N15 Al7 C66 118.11(18)
N13 Al7 C66 120.14(19)
N14 Al7 C66 116.56(18)
N15 Al7 C62 117.00(14)
N13 Al7 C62 35.45(13)
N14 Al7 C62 35.53(13)
C66 Al7 C62 124.84(18)
N5 Al4 N7 107.58(13)
N5 Al4 N8 114.45(14)
N7 Al4 N8 71.01(13)
N5 Al4 C8 117.32(18)
N7 Al4 C8 121.85(18)
N8 Al4 C8 116.28(18)
N5 Al4 C4 116.20(14)
N7 Al4 C4 35.30(12)
N8 Al4 C4 35.71(12)
C8 Al4 C4 126.47(18)
N1 Al2 N3 108.03(15)
N1 Al2 N4 116.56(14)
N3 Al2 N4 70.86(13)
N1 Al2 C6 117.84(16)
N3 Al2 C6 119.02(16)
N4 Al2 C6 115.73(16)
N1 Al2 C2 119.01(15)
N3 Al2 C2 35.21(13)
N4 Al2 C2 35.69(12)
C6 Al2 C2 122.96(16)
N11 Al5 N9 107.42(13)
N11 Al5 N10 116.46(14)
N9 Al5 N10 70.99(13)
N11 Al5 C68 117.32(17)
N9 Al5 C68 119.34(17)
N10 Al5 C68 116.69(16)
N11 Al5 C64 117.78(14)
N9 Al5 C64 35.19(12)
N10 Al5 C64 35.81(12)
C68 Al5 C64 124.62(16)
N3 Al3 N5 108.09(14)
N3 Al3 N6 115.71(15)
N5 Al3 N6 71.06(13)
N3 Al3 C7 117.57(17)
N5 Al3 C7 120.18(19)
N6 Al3 C7 115.76(16)
N3 Al3 C3 117.67(14)
N5 Al3 C3 35.36(12)
N6 Al3 C3 35.71(12)
C7 Al3 C3 124.69(17)
N13 Al6 N11 109.81(14)
N13 Al6 N12 115.27(14)
N11 Al6 N12 70.92(12)
N13 Al6 C65 117.36(17)
N11 Al6 C65 120.37(18)
N12 Al6 C65 114.79(17)
N13 Al6 C61 118.61(14)
N11 Al6 C61 35.36(12)
N12 Al6 C61 35.57(12)
C65 Al6 C61 124.03(17)
N9 Al8 N15 108.87(14)
N9 Al8 N16 114.26(14)
N15 Al8 N16 70.83(13)
N9 Al8 C67 117.52(17)
N15 Al8 C67 120.46(16)
N16 Al8 C67 116.37(16)
N9 Al8 C63 116.90(14)
N15 Al8 C63 35.45(12)
N16 Al8 C63 35.39(12)
C67 Al8 C63 125.57(16)
C61 N11 Al5 136.4(3)
C61 N11 Al6 88.5(2)
Al5 N11 Al6 134.33(17)
C64 N9 Al8 131.4(3)
C64 N9 Al5 88.7(2)
Al8 N9 Al5 139.46(17)
C3 N5 Al4 133.4(3)
C3 N5 Al3 88.6(2)
Al4 N5 Al3 136.98(16)
C1 N2 C13 125.6(3)
C1 N2 Al1 88.1(2)
C13 N2 Al1 145.4(2)
C2 N4 C25 125.0(3)
C2 N4 Al2 86.8(2)
C25 N4 Al2 148.0(2)
C63 N15 Al7 136.7(3)
C63 N15 Al8 88.7(2)
Al7 N15 Al8 134.17(17)
C61 N12 C73 126.1(3)
C61 N12 Al6 87.9(2)
C73 N12 Al6 145.4(2)
C64 N10 C109 123.7(3)
C64 N10 Al5 86.9(2)
C109 N10 Al5 149.3(2)
C63 N16 C97 125.6(3)
C63 N16 Al8 88.5(2)
C97 N16 Al8 145.9(3)
C4 N7 Al1 132.4(3)
C4 N7 Al4 88.9(2)
Al1 N7 Al4 137.51(18)
C62 N13 Al6 131.3(3)
C62 N13 Al7 88.3(2)
Al6 N13 Al7 139.38(17)
C1 N1 Al2 136.3(3)
C1 N1 Al1 88.7(2)
Al2 N1 Al1 134.45(16)
C3 N6 C37 125.0(3)
C3 N6 Al3 87.5(2)
C37 N6 Al3 147.5(2)
C62 N14 C85 124.3(3)
C62 N14 Al7 87.8(2)
C85 N14 Al7 147.9(2)
C4 N8 C49 125.5(3)
C4 N8 Al4 87.9(2)
C49 N8 Al4 146.6(2)
C2 N3 Al3 132.7(3)
C2 N3 Al2 88.5(2)
Al3 N3 Al2 138.60(17)
C17 C18 C13 117.8(3)
C17 C18 C19 120.1(3)
C13 C18 C19 122.0(3)
C75 C74 C73 117.8(4)
C75 C74 C82 120.2(4)
C73 C74 C82 122.0(3)
C110 C109 C114 120.7(3)
C110 C109 N10 119.8(3)
C114 C109 N10 119.5(3)
N13 C62 N14 112.8(3)
N13 C62 C70 123.9(3)
N14 C62 C70 123.2(3)
N13 C62 Al7 56.20(18)
N14 C62 Al7 56.68(17)
C70 C62 Al7 176.8(3)
N9 C64 N10 113.4(3)
N9 C64 C72 124.1(3)
N10 C64 C72 122.5(3)
N9 C64 Al5 56.16(18)
N10 C64 Al5 57.30(18)
C72 C64 Al5 178.5(3)
C14 C13 C18 121.2(3)
C14 C13 N2 118.5(3)
C18 C13 N2 120.2(3)
C33 C25 C26 120.9(3)
C33 C25 N4 120.2(3)
C26 C25 N4 118.9(3)
N1 C1 N2 112.1(3)
N1 C1 C9 124.0(3)
N2 C1 C9 123.9(3)
N1 C1 Al1 55.96(19)
N2 C1 Al1 56.17(18)
C9 C1 Al1 178.8(3)
C86 C85 C90 121.5(3)
C86 C85 N14 119.8(3)
C90 C85 N14 118.6(3)
N16 C63 N15 112.0(3)
N16 C63 C71 123.6(3)
N15 C63 C71 124.4(3)
N16 C63 Al8 56.13(19)
N15 C63 Al8 55.89(19)
C71 C63 Al8 179.2(3)
C54 C49 C50 120.9(3)
C54 C49 N8 119.1(3)
C50 C49 N8 119.9(3)
N11 C61 N12 112.6(3)
N11 C61 C69 124.1(3)
N12 C61 C69 123.3(3)
N11 C61 Al6 56.10(18)
N12 C61 Al6 56.53(18)
C69 C61 Al6 178.1(3)
N5 C3 N6 112.8(3)
N5 C3 C11 123.8(3)
N6 C3 C11 123.3(3)
N5 C3 Al3 56.02(18)
N6 C3 Al3 56.82(17)
C11 C3 Al3 176.9(3)
C38 C37 C42 121.5(3)
C38 C37 N6 119.3(3)
C42 C37 N6 119.1(3)
N7 C4 N8 112.2(3)
N7 C4 C12 124.7(3)
N8 C4 C12 123.1(3)
N7 C4 Al4 55.82(19)
N8 C4 Al4 56.42(19)
C12 C4 Al4 178.6(3)
C85 C86 C87 118.2(4)
C85 C86 C91 121.8(3)
C87 C86 C91 120.0(4)
C111 C110 C109 118.6(3)
C111 C110 C118 119.8(3)
C109 C110 C118 121.6(3)
C17 C16 C15 120.1(4)
C74 C73 C78 121.7(3)
C74 C73 N12 119.8(3)
C78 C73 N12 118.4(3)
N3 C2 N4 113.7(3)
N3 C2 C10 123.6(3)
N4 C2 C10 122.7(3)
N3 C2 Al2 56.33(18)
N4 C2 Al2 57.50(18)
C10 C2 Al2 176.7(3)
C41 C42 C37 118.0(4)
C41 C42 C43 119.7(4)
C37 C42 C43 122.3(3)
C32 C33 C25 118.8(4)
C32 C33 C34 119.5(4)
C25 C33 C34 121.6(3)
C102 C97 C98 121.6(3)
C102 C97 N16 119.4(3)
C98 C97 N16 118.8(3)
C18 C19 C20 111.3(3)
C18 C19 C21 111.8(3)
C20 C19 C21 110.2(3)
C15 C14 C13 118.2(3)
C15 C14 C22 121.8(3)
C13 C14 C22 120.0(3)
C16 C17 C18 121.8(4)
C24 C22 C14 111.4(4)
C24 C22 C23 110.3(4)
C14 C22 C23 113.7(4)
C76 C75 C74 121.1(4)
C99 C98 C97 118.1(4)
C99 C98 C106 119.8(4)
C97 C98 C106 122.1(3)
C89 C90 C85 117.8(3)
C89 C90 C94 120.3(3)
C85 C90 C94 121.9(3)
C37 C38 C39 118.2(4)
C37 C38 C46 123.0(3)
C39 C38 C46 118.7(4)
C89 C88 C87 120.4(4)
C112 C111 C110 121.0(4)
C113 C114 C109 117.8(4)
C113 C114 C115 119.6(3)
C109 C114 C115 122.4(3)
C31 C30 C26 121.1(4)
C53 C54 C49 118.6(4)
C53 C54 C55 120.5(4)
C49 C54 C55 120.9(3)
C30 C26 C25 117.9(4)
C30 C26 C27 120.0(3)
C25 C26 C27 122.1(3)
C16 C15 C14 120.9(4)
C90 C94 C96 113.7(4)
C90 C94 C95 110.5(3)
C96 C94 C95 109.7(4)
C119 C118 C120 110.5(4)
C119 C118 C110 111.9(3)
C120 C118 C110 111.9(4)
C51 C50 C49 117.3(4)
C51 C50 C58 120.7(4)
C49 C50 C58 121.9(3)
C74 C82 C83 111.8(4)
C74 C82 C84 112.1(3)
C83 C82 C84 110.7(4)
C42 C43 C45 112.0(3)
C42 C43 C44 111.0(4)
C45 C43 C44 110.5(4)
C88 C89 C90 121.5(4)
C28 C27 C26 111.1(4)
C28 C27 C29 109.6(5)
C26 C27 C29 112.5(4)
C77 C78 C73 117.5(4)
C77 C78 C79 121.6(4)
C73 C78 C79 120.9(3)
C114 C115 C116 112.8(4)
C114 C115 C117 110.2(4)
C116 C115 C117 109.5(4)
C113 C112 C111 120.4(4)
C77 C76 C75 120.5(4)
C32 C31 C30 120.2(4)
C31 C32 C33 121.0(4)
C88 C87 C86 120.6(4)
C36 C34 C33 110.5(3)
C36 C34 C35 109.5(4)
C33 C34 C35 112.6(4)
C41 C40 C39 120.1(4)
C56 C55 C54 110.7(4)
C56 C55 C57 109.4(5)
C54 C55 C57 114.2(4)
C38 C46 C47 113.2(4)
C38 C46 C48 110.9(4)
C47 C46 C48 109.3(4)
C51 C52 C53 119.8(4)
C112 C113 C114 121.6(4)
C101 C102 C97 118.1(4)
C101 C102 C103 118.9(4)
C97 C102 C103 123.0(3)
C105 C103 C104 109.5(4)
C105 C103 C102 113.4(4)
C104 C103 C102 110.3(4)
C52 C53 C54 121.4(4)
C98 C106 C108 112.0(4)
C98 C106 C107 111.2(4)
C108 C106 C107 110.2(4)
C76 C77 C78 121.4(4)
C40 C41 C42 121.3(4)
C50 C58 C60 112.0(4)
C50 C58 C59 110.4(4)
C60 C58 C59 111.7(5)
C86 C91 C93 110.7(4)
C86 C91 C92 112.6(4)
C93 C91 C92 111.6(5)
C100 C99 C98 120.8(4)
C80 C79 C78 111.6(4)
C80 C79 C81 111.5(5)
C78 C79 C81 113.2(4)
C40 C39 C38 120.8(4)
C101 C100 C99 120.0(4)
C52 C51 C50 122.0(4)
C100 C101 C102 121.4(4)
C1B C1A C1F 120.0
C1A C1B C1C 120.0
C1D C1C C1B 120.0
C1E C1D C1C 120.0
C1D C1E C1F 120.0
C1E C1F C1A 120.0
C2B C2C C2F 120.0
C2A C2B C2C 120.0
C2B C2A C2D 120.0
C2A C2D C2E 120.0
C2F C2E C2D 120.0
C2E C2F C2C 120.0

loop_
_geom_bond_atom_site_label_1
_geom_bond_atom_site_label_2
_geom_bond_distance
Al1 N7 1.838(3)
Al1 N1 1.912(3)
Al1 N2 1.917(3)
Al1 C5 1.950(4)
Al1 C1 2.306(4)
Al7 N15 1.821(3)
Al7 N13 1.911(3)
Al7 N14 1.923(3)
Al7 C66 1.941(4)
Al7 C62 2.299(4)
Al4 N5 1.827(3)
Al4 N7 1.904(3)
Al4 N8 1.918(3)
Al4 C8 1.942(4)
Al4 C4 2.301(4)
Al2 N1 1.828(3)
Al2 N3 1.911(3)
Al2 N4 1.939(3)
Al2 C6 1.947(4)
Al2 C2 2.296(4)
Al5 N11 1.830(3)
Al5 N9 1.908(3)
Al5 N10 1.935(3)
Al5 C68 1.946(4)
Al5 C64 2.296(4)
Al3 N3 1.825(3)
Al3 N5 1.901(3)
Al3 N6 1.920(3)
Al3 C7 1.950(4)
Al3 C3 2.292(4)
Al6 N13 1.834(3)
Al6 N11 1.908(3)
Al6 N12 1.918(3)
Al6 C65 1.955(4)
Al6 C61 2.298(4)
Al8 N9 1.832(3)
Al8 N15 1.907(3)
Al8 N16 1.913(3)
Al8 C67 1.944(4)
Al8 C63 2.303(4)
N11 C61 1.330(4)
N9 C64 1.324(5)
N5 C3 1.327(4)
N2 C1 1.349(5)
N2 C13 1.433(4)
N4 C2 1.341(5)
N4 C25 1.427(4)
N15 C63 1.336(4)
N12 C61 1.338(4)
N12 C73 1.434(4)
N10 C64 1.346(4)
N10 C109 1.425(4)
N16 C63 1.334(5)
N16 C97 1.434(4)
N7 C4 1.330(5)
N13 C62 1.334(4)
N1 C1 1.333(4)
N6 C3 1.339(5)
N6 C37 1.433(4)
N14 C62 1.337(5)
N14 C85 1.429(4)
N8 C4 1.344(5)
N8 C49 1.425(4)
N3 C2 1.324(5)
C18 C17 1.398(5)
C18 C13 1.404(5)
C18 C19 1.520(5)
C74 C75 1.395(5)
C74 C73 1.403(5)
C74 C82 1.513(6)
C109 C110 1.403(5)
C109 C114 1.411(5)
C62 C70 1.496(5)
C64 C72 1.506(5)
C13 C14 1.402(5)
C25 C33 1.396(6)
C25 C26 1.412(5)
C1 C9 1.493(5)
C85 C86 1.396(5)
C85 C90 1.404(5)
C63 C71 1.469(6)
C49 C54 1.403(5)
C49 C50 1.421(5)
C61 C69 1.497(5)
C3 C11 1.487(5)
C37 C38 1.398(6)
C37 C42 1.407(5)
C4 C12 1.484(6)
C86 C87 1.402(5)
C86 C91 1.509(6)
C110 C111 1.392(5)
C110 C118 1.518(5)
C16 C17 1.358(6)
C16 C15 1.383(6)
C73 C78 1.411(6)
C2 C10 1.507(5)
C42 C41 1.396(6)
C42 C43 1.504(6)
C33 C32 1.383(5)
C33 C34 1.527(5)
C97 C102 1.394(5)
C97 C98 1.407(6)
C19 C20 1.523(6)
C19 C21 1.541(5)
C14 C15 1.397(5)
C14 C22 1.526(5)
C22 C24 1.496(7)
C22 C23 1.540(6)
C75 C76 1.376(7)
C98 C99 1.392(5)
C98 C106 1.508(6)
C90 C89 1.393(5)
C90 C94 1.510(5)
C38 C39 1.406(6)
C38 C46 1.511(6)
C88 C89 1.367(6)
C88 C87 1.379(6)
C111 C112 1.375(6)
C114 C113 1.398(5)
C114 C115 1.514(6)
C30 C31 1.379(6)
C30 C26 1.391(5)
C54 C53 1.387(5)
C54 C55 1.507(6)
C26 C27 1.508(6)
C94 C96 1.512(6)
C94 C95 1.524(6)
C118 C119 1.500(6)
C118 C120 1.517(6)
C50 C51 1.397(5)
C50 C58 1.504(6)
C82 C83 1.523(6)
C82 C84 1.529(6)
C43 C45 1.526(6)
C43 C44 1.535(6)
C27 C28 1.502(7)
C27 C29 1.526(7)
C78 C77 1.396(5)
C78 C79 1.506(6)
C115 C116 1.530(7)
C115 C117 1.537(6)
C112 C113 1.363(6)
C76 C77 1.371(7)
C31 C32 1.376(6)
C34 C36 1.524(6)
C34 C35 1.529(7)
C40 C41 1.379(7)
C40 C39 1.383(6)
C55 C56 1.485(8)
C55 C57 1.520(7)
C46 C47 1.530(7)
C46 C48 1.531(7)
C52 C51 1.371(6)
C52 C53 1.379(6)
C102 C101 1.393(6)
C102 C103 1.521(6)
C103 C105 1.508(7)
C103 C104 1.512(7)
C106 C108 1.532(6)
C106 C107 1.534(7)
C58 C60 1.522(7)
C58 C59 1.532(8)
C91 C93 1.523(7)
C91 C92 1.535(6)
C99 C100 1.389(7)
C79 C80 1.489(8)
C79 C81 1.514(7)
C100 C101 1.372(7)
C1A C1B 1.3851
C1A C1F 1.3856
C1B C1C 1.3857
C1C C1D 1.3856
C1D C1E 1.3851
C1E C1F 1.3852
C2C C2B 1.4172
C2C C2F 1.4172
C2B C2A 1.4165
C2A C2D 1.4166
C2D C2E 1.4169
C2E C2F 1.4163
